data_7244044
loop_
_publ_author_name
'Baraboshkin, Nikita M.'
'Zelenov, Victor P.'
'Minyaev, Mikhail E.'
'Pivina, Tatyana S.'

_publ_section_title
;
 Quest: structure and properties of BTF--nitrobenzene cocrystals with
 different ratios of components
;
_journal_issue 2
_journal_name_full CrystEngComm
_journal_page_first 235
_journal_page_last 250
_journal_paper_doi 10.1039/D1CE00977J
_journal_volume 24
_journal_year 2022
_chemical_formula_moiety 'C6 N6 O6, C6 H4 N2 O4'
_chemical_formula_sum 'C12 H4 N8 O10'
_chemical_formula_weight 420.23
_space_group_crystal_system monoclinic
_space_group_IT_number 14
_space_group_name_Hall '-P 2ybc'
_space_group_name_H-M_alt 'P 1 21/c 1'
_atom_sites_solution_hydrogens geom
_atom_sites_solution_primary direct
_atom_sites_solution_secondary difmap
_audit_creation_method SHELXL-2018/3
_audit_update_record
;
2021-07-08 deposited with the CCDC.	2021-11-15 downloaded from the CCDC.
;
_cell_angle_alpha 90
_cell_angle_beta 94.337(3)
_cell_angle_gamma 90
_cell_formula_units_Z 4
_cell_length_a 7.1886(8)
_cell_length_b 17.2834(19)
_cell_length_c 12.4782(14)
_cell_measurement_reflns_used 9997
_cell_measurement_temperature 100(2)
_cell_measurement_theta_max 34.15
_cell_measurement_theta_min 2.36
_cell_volume 1545.9(3)
_computing_cell_refinement 'SAINT (Bruker, 2019)'
_computing_data_collection '<i>APEX3</i> (Bruker, 2019)'
_computing_data_reduction 'SAINT (Bruker, 2019)'
_computing_molecular_graphics 'SHELXTL (Sheldrick, Acta Cryst., 2008, A64, 112-122)'
_computing_publication_material 'SHELXTL (Sheldrick, Acta Cryst., 2008, A64, 112-122)'
_computing_structure_refinement 'SHELXL-2018 (Sheldrick, Acta Cryst., 2015, C71, 3-8)'
_computing_structure_solution 'SHELXT, SHELXS-2013 (Sheldrick, Acta Cryst., 2015, A71, 3-8)'
_diffrn_ambient_temperature 100(2)
_diffrn_detector_area_resol_mean 7.31
_diffrn_measured_fraction_theta_full 0.999
_diffrn_measured_fraction_theta_max 0.999
_diffrn_measurement_device_type 'Bruker AXS D8 QUEST, Photon III detector'
_diffrn_measurement_method '\w shutterless scans'
_diffrn_radiation_monochromator graphite
_diffrn_radiation_type MoK\a
_diffrn_radiation_wavelength 0.71073
_diffrn_reflns_av_R_equivalents 0.0732
_diffrn_reflns_av_unetI/netI 0.0322
_diffrn_reflns_Laue_measured_fraction_full 0.999
_diffrn_reflns_Laue_measured_fraction_max 0.999
_diffrn_reflns_limit_h_max 10
_diffrn_reflns_limit_h_min -10
_diffrn_reflns_limit_k_max 26
_diffrn_reflns_limit_k_min -26
_diffrn_reflns_limit_l_max 18
_diffrn_reflns_limit_l_min -18
_diffrn_reflns_number 58873
_diffrn_reflns_point_group_measured_fraction_full 0.999
_diffrn_reflns_point_group_measured_fraction_max 0.999
_diffrn_reflns_theta_full 25.242
_diffrn_reflns_theta_max 32.496
_diffrn_reflns_theta_min 2.017
_diffrn_source 'sealed X-Ray tube'
_diffrn_source_current 30
_diffrn_source_power 50
_diffrn_source_size '0.6 mm, fine-focus'
_exptl_absorpt_coefficient_mu 0.161
_exptl_absorpt_correction_T_max 0.8629
_exptl_absorpt_correction_T_min 0.7850
_exptl_absorpt_correction_type multi-scan
_exptl_absorpt_process_details 'SADABS 2016/2 (Krause et al., J. Appl. Cryst. 2015, 48, 3-10)'
_exptl_crystal_colour colourless
_exptl_crystal_density_diffrn 1.806
_exptl_crystal_description block
_exptl_crystal_F_000 848
_exptl_crystal_size_max 0.57
_exptl_crystal_size_mid 0.28
_exptl_crystal_size_min 0.19
_refine_diff_density_max 0.586
_refine_diff_density_min -0.626
_refine_diff_density_rms 0.071
_refine_ls_extinction_method none
_refine_ls_goodness_of_fit_ref 1.068
_refine_ls_hydrogen_treatment constr
_refine_ls_matrix_type full
_refine_ls_number_parameters 474
_refine_ls_number_reflns 5587
_refine_ls_number_restraints 1101
_refine_ls_restrained_S_all 1.052
_refine_ls_R_factor_all 0.1003
_refine_ls_R_factor_gt 0.0802
_refine_ls_shift/su_max 0.000
_refine_ls_shift/su_mean 0.000
_refine_ls_structure_factor_coef Fsqd
_refine_ls_weighting_details 'w=1/[\s^2^(Fo^2^)+(0.0962P)^2^+1.5804P] where P=(Fo^2^+2Fc^2^)/3'
_refine_ls_weighting_scheme calc
_refine_ls_wR_factor_gt 0.2155
_refine_ls_wR_factor_ref 0.2348
_reflns_Friedel_coverage 0.000
_reflns_number_gt 4261
_reflns_number_total 5587
_reflns_threshold_expression 'I > 2\s(I)'
_cod_data_source_file d1ce00977j2.cif
_cod_data_source_block BTF-1-3-DNB
_cod_depositor_comments 'Adding full bibliography for 7244042--7244044.cif.'
_cod_original_sg_symbol_H-M 'P 21/c'
_cod_database_code 7244044
_shelx_shelxl_version_number 2018/3
_shelx_space_group_comment
;
The symmetry employed for this shelxl refinement is uniquely defined
by the following loop, which should always be used as a source of
symmetry information in preference to the above space-group names.
They are only intended as comments.
;
_shelx_estimated_absorpt_t_min 0.914
_shelx_estimated_absorpt_t_max 0.970

loop_
_space_group_symop_operation_xyz
'x, y, z'
'-x, y+1/2, -z+1/2'
'-x, -y, -z'
'x, -y-1/2, z-1/2'

loop_
_atom_site_label
_atom_site_type_symbol
_atom_site_fract_x
_atom_site_fract_y
_atom_site_fract_z
_atom_site_U_iso_or_equiv
_atom_site_adp_type
_atom_site_occupancy
_atom_site_site_symmetry_order
_atom_site_calc_flag
_atom_site_refinement_flags_posn
_atom_site_refinement_flags_adp
_atom_site_refinement_flags_occupancy
_atom_site_disorder_assembly
_atom_site_disorder_group
O1A O 0.3120(5) 0.6910(4) 0.5803(5) 0.0399(9) Uani 0.80(2) 1 d D . P A 1
O2A O 0.4268(5) 0.5852(5) 0.5211(4) 0.0438(10) Uani 0.80(2) 1 d D . P A 1
O3A O -0.3025(12) 0.6929(4) 0.6979(8) 0.0372(11) Uani 0.80(2) 1 d D . P A 1
O4A O -0.4182(9) 0.5881(5) 0.7608(7) 0.0406(11) Uani 0.80(2) 1 d D . P A 1
N1A N 0.3088(5) 0.6209(4) 0.5670(3) 0.0325(8) Uani 0.80(2) 1 d D . P A 1
N2A N -0.2986(8) 0.6230(4) 0.7141(6) 0.0301(7) Uani 0.80(2) 1 d D . P A 1
C1A C 0.1529(5) 0.5773(4) 0.6074(2) 0.0281(6) Uani 0.80(2) 1 d D . P A 1
C2A C 0.0050(6) 0.6201(3) 0.6402(3) 0.0266(6) Uani 0.80(2) 1 d D . P A 1
H2A H 0.003994 0.674977 0.637038 0.032 Uiso 0.80(2) 1 calc R U P A 1
C3A C -0.1410(6) 0.5789(3) 0.6776(4) 0.0263(6) Uani 0.80(2) 1 d D . P A 1
C4A C -0.1430(7) 0.4986(3) 0.6835(5) 0.0313(6) Uani 0.80(2) 1 d D . P A 1
H4A H -0.245532 0.471924 0.710128 0.038 Uiso 0.80(2) 1 calc R U P A 1
C5A C 0.0086(8) 0.4584(3) 0.6494(5) 0.0350(7) Uani 0.80(2) 1 d D . P A 1
H5A H 0.009778 0.403502 0.652249 0.042 Uiso 0.80(2) 1 calc R U P A 1
C6A C 0.1593(7) 0.4977(4) 0.6109(4) 0.0335(7) Uani 0.80(2) 1 d D . P A 1
H6A H 0.263616 0.470271 0.587838 0.040 Uiso 0.80(2) 1 calc R U P A 1
O1B O 0.302(2) 0.6741(10) 0.5579(17) 0.0399(9) Uani 0.20(2) 1 d D . P A 2
O2B O 0.425(2) 0.5628(12) 0.5288(18) 0.0438(10) Uani 0.20(2) 1 d D . P A 2
O3B O -0.287(5) 0.6871(14) 0.711(3) 0.0372(11) Uani 0.20(2) 1 d D . P A 2
O4B O -0.407(4) 0.584(2) 0.777(3) 0.0406(11) Uani 0.20(2) 1 d D . P A 2
N1B N 0.3026(19) 0.6034(10) 0.5623(13) 0.0325(8) Uani 0.20(2) 1 d D . P A 2
N2B N -0.292(3) 0.6169(14) 0.724(3) 0.0301(7) Uani 0.20(2) 1 d D . P A 2
C1B C 0.1464(18) 0.5634(9) 0.6081(8) 0.0281(6) Uani 0.20(2) 1 d D . P A 2
C2B C 0.005(2) 0.6090(10) 0.6433(14) 0.0266(6) Uani 0.20(2) 1 d D . P A 2
H2B H 0.008133 0.663832 0.638475 0.032 Uiso 0.20(2) 1 calc R U P A 2
C3B C -0.140(2) 0.5702(11) 0.6858(16) 0.0263(6) Uani 0.20(2) 1 d D . P A 2
C4B C -0.149(3) 0.4902(11) 0.6943(19) 0.0313(6) Uani 0.20(2) 1 d D . P A 2
H4B H -0.250999 0.465592 0.724164 0.038 Uiso 0.20(2) 1 calc R U P A 2
C5B C -0.003(3) 0.4473(10) 0.658(2) 0.0350(7) Uani 0.20(2) 1 d D . P A 2
H5B H -0.005881 0.392498 0.662293 0.042 Uiso 0.20(2) 1 calc R U P A 2
C6B C 0.146(3) 0.4839(9) 0.6140(17) 0.0335(7) Uani 0.20(2) 1 d D . P A 2
H6B H 0.246095 0.454556 0.588936 0.040 Uiso 0.20(2) 1 calc R U P A 2
O5A O 0.6201(4) 0.66663(12) 0.33440(18) 0.0446(6) Uani 0.6532(17) 1 d D . P B 1
O6A O 0.3219(4) 0.67889(15) 0.25600(19) 0.0454(7) Uani 0.6532(17) 1 d D . P B 1
O7A O 0.7994(4) 0.90529(15) 0.64386(19) 0.0528(8) Uani 0.6532(17) 1 d D . P B 1
O8A O 0.9854(3) 0.80646(17) 0.5955(2) 0.0510(7) Uani 0.6532(17) 1 d D . P B 1
O9A O 0.0829(4) 0.89832(14) 0.41544(19) 0.0462(6) Uani 0.6532(17) 1 d D . P B 1
O10A O 0.2000(5) 0.98499(15) 0.5460(2) 0.0565(8) Uani 0.6532(17) 1 d D . P B 1
N3A N 0.4374(5) 0.70573(14) 0.3201(2) 0.0368(6) Uani 0.6532(17) 1 d D . P B 1
N4A N 0.7319(4) 0.70486(14) 0.4095(2) 0.0394(6) Uani 0.6532(17) 1 d D . P B 1
N5A N 0.8349(4) 0.83572(19) 0.5806(2) 0.0452(7) Uani 0.6532(17) 1 d D . P B 1
N6A N 0.6228(4) 0.92993(16) 0.61583(19) 0.0491(7) Uani 0.6532(17) 1 d D . P B 1
N7A N 0.2296(4) 0.92843(15) 0.4939(2) 0.0416(7) Uani 0.6532(17) 1 d D . P B 1
N8A N 0.1467(3) 0.83386(14) 0.36723(18) 0.0357(5) Uani 0.6532(17) 1 d D . P B 1
C7A C 0.4491(3) 0.76535(13) 0.38726(19) 0.0270(6) Uani 0.6532(17) 1 d D . P B 1
C8A C 0.6315(4) 0.76288(15) 0.44072(19) 0.0305(5) Uani 0.6532(17) 1 d D . P B 1
C9A C 0.6807(4) 0.82139(14) 0.51851(19) 0.0334(7) Uani 0.6532(17) 1 d D . P B 1
C10A C 0.5542(3) 0.88090(14) 0.54291(18) 0.0338(6) Uani 0.6532(17) 1 d D . P B 1
C11A C 0.3739(3) 0.88064(13) 0.48736(17) 0.0302(5) Uani 0.6532(17) 1 d D . P B 1
C12A C 0.3175(3) 0.82384(12) 0.40919(17) 0.0266(5) Uani 0.6532(17) 1 d D . P B 1
O5B O 0.9101(8) 0.7786(3) 0.5353(4) 0.0510(7) Uani 0.2745(16) 1 d D . P C 2
O6B O 0.8766(11) 0.8849(4) 0.6352(4) 0.0528(8) Uani 0.2745(16) 1 d D . P C 2
O7B O 0.2691(10) 0.6953(3) 0.2695(5) 0.0454(7) Uani 0.2745(16) 1 d D . P C 2
O8B O 0.5542(9) 0.6353(3) 0.2878(5) 0.0446(6) Uani 0.2745(16) 1 d D . P C 2
O9B O 0.2519(9) 0.9619(4) 0.5393(5) 0.0565(8) Uani 0.2745(16) 1 d D . P C 2
O10B O 0.0186(8) 0.9130(4) 0.4227(5) 0.0462(6) Uani 0.2745(16) 1 d D . P C 2
N3B N 0.7961(9) 0.8435(4) 0.5701(4) 0.0452(7) Uani 0.2745(16) 1 d D . P C 2
N4B N 0.8123(8) 0.7337(3) 0.4615(4) 0.0394(6) Uani 0.2745(16) 1 d D . P C 2
N5B N 0.4627(11) 0.6883(3) 0.3168(5) 0.0368(6) Uani 0.2745(16) 1 d D . P C 2
N6B N 0.1873(7) 0.7583(3) 0.3115(4) 0.0357(5) Uani 0.2745(16) 1 d D . P C 2
N7B N 0.1766(7) 0.9050(3) 0.4593(4) 0.0416(7) Uani 0.2745(16) 1 d D . P C 2
N8B N 0.4315(9) 0.9434(3) 0.5706(4) 0.0491(7) Uani 0.2745(16) 1 d D . P C 2
C7B C 0.6313(7) 0.8354(3) 0.5156(4) 0.0334(7) Uani 0.2745(16) 1 d D . P C 2
C8B C 0.6494(8) 0.7681(3) 0.4514(4) 0.0305(5) Uani 0.2745(16) 1 d D . P C 2
C9B C 0.4880(7) 0.7473(3) 0.3845(4) 0.0270(6) Uani 0.2745(16) 1 d D . P C 2
C10B C 0.3165(7) 0.7886(2) 0.3789(3) 0.0266(5) Uani 0.2745(16) 1 d D . P C 2
C11B C 0.3133(7) 0.8549(2) 0.4462(3) 0.0302(5) Uani 0.2745(16) 1 d D . P C 2
C12B C 0.4662(8) 0.8809(3) 0.5159(4) 0.0338(6) Uani 0.2745(16) 1 d D . P C 2
O5C O 0.292(2) 0.9693(8) 0.5837(10) 0.0446(6) Uani 0.0474(16) 1 d D . P D 3
O6C O 0.614(3) 0.9722(9) 0.6646(10) 0.0454(7) Uani 0.0474(16) 1 d D . P D 3
O7C O 0.257(3) 0.7125(10) 0.2975(13) 0.0528(8) Uani 0.0474(16) 1 d D . P D 3
O8C O 0.027(3) 0.8050(16) 0.342(2) 0.0510(7) Uani 0.0474(16) 1 d D . P D 3
O9C O 0.938(3) 0.7881(13) 0.5435(16) 0.0462(6) Uani 0.0474(16) 1 d D . P D 3
O10C O 0.885(5) 0.6882(11) 0.4228(19) 0.0565(8) Uani 0.0474(16) 1 d D . P D 3
N3C N 0.489(2) 0.9465(8) 0.6065(9) 0.0368(6) Uani 0.0474(16) 1 d D . P D 3
N4C N 0.207(2) 0.9204(9) 0.5102(11) 0.0394(6) Uani 0.0474(16) 1 d D . P D 3
N5C N 0.183(2) 0.7799(10) 0.3525(13) 0.0452(7) Uani 0.0474(16) 1 d D . P D 3
N6C N 0.440(3) 0.7025(10) 0.3308(13) 0.0491(7) Uani 0.0474(16) 1 d D . P D 3
N7C N 0.819(3) 0.7426(10) 0.4655(15) 0.0416(7) Uani 0.0474(16) 1 d D . P D 3
N8C N 0.838(3) 0.8470(11) 0.5831(14) 0.0357(5) Uani 0.0474(16) 1 d D . P D 3
C7C C 0.513(2) 0.8848(8) 0.5457(11) 0.0270(6) Uani 0.0474(16) 1 d D . P D 3
C8C C 0.337(3) 0.8712(7) 0.4885(10) 0.0305(5) Uani 0.0474(16) 1 d D . P D 3
C9C C 0.324(3) 0.8074(8) 0.4162(10) 0.0334(7) Uani 0.0474(16) 1 d D . P D 3
C10C C 0.478(2) 0.7582(10) 0.4002(11) 0.0338(6) Uani 0.0474(16) 1 d D . P D 3
C11C C 0.650(2) 0.7747(11) 0.4597(13) 0.0302(5) Uani 0.0474(16) 1 d D . P D 3
C12C C 0.672(2) 0.8376(10) 0.5331(13) 0.0266(5) Uani 0.0474(16) 1 d D . P D 3
O5D O 0.027(3) 0.8573(10) 0.3789(11) 0.0510(7) Uani 0.0249(15) 1 d D . P E 4
O6D O 0.068(4) 0.7430(10) 0.2805(10) 0.0528(8) Uani 0.0249(15) 1 d D . P E 4
O7D O 0.720(3) 0.9120(13) 0.6237(15) 0.0454(7) Uani 0.0249(15) 1 d D . P E 4
O8D O 0.449(5) 0.9840(13) 0.618(2) 0.0446(6) Uani 0.0249(15) 1 d D . P E 4
O9D O 0.639(4) 0.6515(14) 0.351(2) 0.0565(8) Uani 0.0249(15) 1 d D . P E 4
O10D O 0.889(3) 0.698(2) 0.465(2) 0.0462(6) Uani 0.0249(15) 1 d D . P E 4
N3D N 0.132(3) 0.7900(9) 0.3435(9) 0.0452(7) Uani 0.0249(15) 1 d D . P E 4
N4D N 0.139(3) 0.8989(11) 0.4500(12) 0.0394(6) Uani 0.0249(15) 1 d D . P E 4
N5D N 0.525(3) 0.9280(11) 0.5850(15) 0.0368(6) Uani 0.0249(15) 1 d D . P E 4
N6D N 0.784(3) 0.8465(13) 0.5785(15) 0.0357(5) Uani 0.0249(15) 1 d D . P E 4
N7D N 0.731(3) 0.7061(14) 0.4290(18) 0.0416(7) Uani 0.0249(15) 1 d D . P E 4
N8D N 0.461(4) 0.6754(11) 0.3248(16) 0.0491(7) Uani 0.0249(15) 1 d D . P E 4
C7D C 0.300(2) 0.7946(11) 0.3945(12) 0.0334(7) Uani 0.0249(15) 1 d D . P E 4
C8D C 0.299(2) 0.8623(11) 0.4593(11) 0.0305(5) Uani 0.0249(15) 1 d D . P E 4
C9D C 0.477(3) 0.8712(12) 0.5170(12) 0.0270(6) Uani 0.0249(15) 1 d D . P E 4
C10D C 0.639(3) 0.8240(11) 0.5166(12) 0.0266(5) Uani 0.0249(15) 1 d D . P E 4
C11D C 0.605(3) 0.7601(10) 0.4459(14) 0.0302(5) Uani 0.0249(15) 1 d D . P E 4
C12D C 0.442(3) 0.7389(10) 0.3804(15) 0.0338(6) Uani 0.0249(15) 1 d D . P E 4

loop_
_atom_site_aniso_label
_atom_site_aniso_U_11
_atom_site_aniso_U_22
_atom_site_aniso_U_33
_atom_site_aniso_U_23
_atom_site_aniso_U_13
_atom_site_aniso_U_12
O1A 0.0384(10) 0.0379(18) 0.0452(19) 0.0008(15) 0.0146(12) -0.0021(11)
O2A 0.0346(8) 0.053(3) 0.0463(12) -0.0043(18) 0.0166(8) 0.0069(14)
O3A 0.0356(17) 0.0336(12) 0.044(3) 0.0006(11) 0.0125(18) 0.0057(9)
O4A 0.0350(12) 0.0503(13) 0.039(3) 0.0073(15) 0.0164(16) -0.0001(9)
N1A 0.0273(8) 0.041(2) 0.0301(9) 0.0021(13) 0.0076(7) 0.0043(11)
N2A 0.0275(9) 0.0365(13) 0.0270(18) -0.0004(10) 0.0071(10) 0.0021(8)
C1A 0.0272(9) 0.0328(18) 0.0248(8) 0.0025(8) 0.0040(6) 0.0037(9)
C2A 0.0278(8) 0.0277(15) 0.0247(8) 0.0014(9) 0.0047(6) 0.0023(9)
C3A 0.0269(8) 0.0298(14) 0.0226(11) 0.0015(9) 0.0047(7) 0.0026(8)
C4A 0.0386(10) 0.0304(14) 0.0250(15) 0.0049(10) 0.0036(9) -0.0009(9)
C5A 0.0447(14) 0.0286(16) 0.0316(14) 0.0059(12) 0.0022(10) 0.0056(12)
C6A 0.0371(12) 0.0329(18) 0.0305(10) 0.0024(13) 0.0028(8) 0.0093(13)
O1B 0.0384(10) 0.0379(18) 0.0452(19) 0.0008(15) 0.0146(12) -0.0021(11)
O2B 0.0346(8) 0.053(3) 0.0463(12) -0.0043(18) 0.0166(8) 0.0069(14)
O3B 0.0356(17) 0.0336(12) 0.044(3) 0.0006(11) 0.0125(18) 0.0057(9)
O4B 0.0350(12) 0.0503(13) 0.039(3) 0.0073(15) 0.0164(16) -0.0001(9)
N1B 0.0273(8) 0.041(2) 0.0301(9) 0.0021(13) 0.0076(7) 0.0043(11)
N2B 0.0275(9) 0.0365(13) 0.0270(18) -0.0004(10) 0.0071(10) 0.0021(8)
C1B 0.0272(9) 0.0328(18) 0.0248(8) 0.0025(8) 0.0040(6) 0.0037(9)
C2B 0.0278(8) 0.0277(15) 0.0247(8) 0.0014(9) 0.0047(6) 0.0023(9)
C3B 0.0269(8) 0.0298(14) 0.0226(11) 0.0015(9) 0.0047(7) 0.0026(8)
C4B 0.0386(10) 0.0304(14) 0.0250(15) 0.0049(10) 0.0036(9) -0.0009(9)
C5B 0.0447(14) 0.0286(16) 0.0316(14) 0.0059(12) 0.0022(10) 0.0056(12)
C6B 0.0371(12) 0.0329(18) 0.0305(10) 0.0024(13) 0.0028(8) 0.0093(13)
O5A 0.0570(16) 0.0278(11) 0.0503(15) -0.0003(9) 0.0132(12) 0.0108(10)
O6A 0.058(2) 0.0350(14) 0.0421(12) -0.0036(11) -0.0034(12) -0.0094(12)
O7A 0.053(2) 0.063(2) 0.0413(12) -0.0062(12) -0.0073(14) -0.0138(15)
O8A 0.0335(12) 0.0579(16) 0.0599(17) 0.0207(13) -0.0071(10) -0.0029(10)
O9A 0.0357(16) 0.0581(17) 0.0459(12) 0.0048(11) 0.0097(12) 0.0183(12)
O10A 0.066(2) 0.0551(19) 0.0501(14) -0.0090(13) 0.0122(13) 0.0238(14)
N3A 0.0461(15) 0.0263(14) 0.0384(11) 0.0028(10) 0.0057(10) -0.0009(12)
N4A 0.0330(13) 0.0387(14) 0.0476(16) 0.0085(11) 0.0096(10) 0.0088(10)
N5A 0.0348(17) 0.0561(17) 0.0432(13) 0.0149(11) -0.0058(12) -0.0091(14)
N6A 0.0526(18) 0.0552(18) 0.0388(14) -0.0063(13) -0.0005(13) -0.0047(14)
N7A 0.0465(18) 0.0376(17) 0.0427(18) 0.0025(12) 0.0158(14) 0.0114(13)
N8A 0.0300(11) 0.0400(13) 0.0369(12) 0.0050(10) 0.0021(9) 0.0070(10)
C7A 0.0287(14) 0.0233(14) 0.0295(10) 0.0029(10) 0.0063(9) 0.0030(10)
C8A 0.0256(10) 0.0327(11) 0.0340(11) 0.0078(9) 0.0072(8) 0.0039(8)
C9A 0.0255(16) 0.0422(17) 0.0321(11) 0.0087(11) -0.0017(11) -0.0062(13)
C10A 0.0373(17) 0.0374(13) 0.0268(13) -0.0013(11) 0.0021(11) -0.0019(14)
C11A 0.0290(14) 0.0312(14) 0.0316(14) 0.0020(10) 0.0103(10) 0.0042(10)
C12A 0.0267(10) 0.0269(13) 0.0269(12) 0.0045(9) 0.0052(9) 0.0021(10)
O5B 0.0335(12) 0.0579(16) 0.0599(17) 0.0207(13) -0.0071(10) -0.0029(10)
O6B 0.053(2) 0.063(2) 0.0413(12) -0.0062(12) -0.0073(14) -0.0138(15)
O7B 0.058(2) 0.0350(14) 0.0421(12) -0.0036(11) -0.0034(12) -0.0094(12)
O8B 0.0570(16) 0.0278(11) 0.0503(15) -0.0003(9) 0.0132(12) 0.0108(10)
O9B 0.066(2) 0.0551(19) 0.0501(14) -0.0090(13) 0.0122(13) 0.0238(14)
O10B 0.0357(16) 0.0581(17) 0.0459(12) 0.0048(11) 0.0097(12) 0.0183(12)
N3B 0.0348(17) 0.0561(17) 0.0432(13) 0.0149(11) -0.0058(12) -0.0091(14)
N4B 0.0330(13) 0.0387(14) 0.0476(16) 0.0085(11) 0.0096(10) 0.0088(10)
N5B 0.0461(15) 0.0263(14) 0.0384(11) 0.0028(10) 0.0057(10) -0.0009(12)
N6B 0.0300(11) 0.0400(13) 0.0369(12) 0.0050(10) 0.0021(9) 0.0070(10)
N7B 0.0465(18) 0.0376(17) 0.0427(18) 0.0025(12) 0.0158(14) 0.0114(13)
N8B 0.0526(18) 0.0552(18) 0.0388(14) -0.0063(13) -0.0005(13) -0.0047(14)
C7B 0.0255(16) 0.0422(17) 0.0321(11) 0.0087(11) -0.0017(11) -0.0062(13)
C8B 0.0256(10) 0.0327(11) 0.0340(11) 0.0078(9) 0.0072(8) 0.0039(8)
C9B 0.0287(14) 0.0233(14) 0.0295(10) 0.0029(10) 0.0063(9) 0.0030(10)
C10B 0.0267(10) 0.0269(13) 0.0269(12) 0.0045(9) 0.0052(9) 0.0021(10)
C11B 0.0290(14) 0.0312(14) 0.0316(14) 0.0020(10) 0.0103(10) 0.0042(10)
C12B 0.0373(17) 0.0374(13) 0.0268(13) -0.0013(11) 0.0021(11) -0.0019(14)
O5C 0.0570(16) 0.0278(11) 0.0503(15) -0.0003(9) 0.0132(12) 0.0108(10)
O6C 0.058(2) 0.0350(14) 0.0421(12) -0.0036(11) -0.0034(12) -0.0094(12)
O7C 0.053(2) 0.063(2) 0.0413(12) -0.0062(12) -0.0073(14) -0.0138(15)
O8C 0.0335(12) 0.0579(16) 0.0599(17) 0.0207(13) -0.0071(10) -0.0029(10)
O9C 0.0357(16) 0.0581(17) 0.0459(12) 0.0048(11) 0.0097(12) 0.0183(12)
O10C 0.066(2) 0.0551(19) 0.0501(14) -0.0090(13) 0.0122(13) 0.0238(14)
N3C 0.0461(15) 0.0263(14) 0.0384(11) 0.0028(10) 0.0057(10) -0.0009(12)
N4C 0.0330(13) 0.0387(14) 0.0476(16) 0.0085(11) 0.0096(10) 0.0088(10)
N5C 0.0348(17) 0.0561(17) 0.0432(13) 0.0149(11) -0.0058(12) -0.0091(14)
N6C 0.0526(18) 0.0552(18) 0.0388(14) -0.0063(13) -0.0005(13) -0.0047(14)
N7C 0.0465(18) 0.0376(17) 0.0427(18) 0.0025(12) 0.0158(14) 0.0114(13)
N8C 0.0300(11) 0.0400(13) 0.0369(12) 0.0050(10) 0.0021(9) 0.0070(10)
C7C 0.0287(14) 0.0233(14) 0.0295(10) 0.0029(10) 0.0063(9) 0.0030(10)
C8C 0.0256(10) 0.0327(11) 0.0340(11) 0.0078(9) 0.0072(8) 0.0039(8)
C9C 0.0255(16) 0.0422(17) 0.0321(11) 0.0087(11) -0.0017(11) -0.0062(13)
C10C 0.0373(17) 0.0374(13) 0.0268(13) -0.0013(11) 0.0021(11) -0.0019(14)
C11C 0.0290(14) 0.0312(14) 0.0316(14) 0.0020(10) 0.0103(10) 0.0042(10)
C12C 0.0267(10) 0.0269(13) 0.0269(12) 0.0045(9) 0.0052(9) 0.0021(10)
O5D 0.0335(12) 0.0579(16) 0.0599(17) 0.0207(13) -0.0071(10) -0.0029(10)
O6D 0.053(2) 0.063(2) 0.0413(12) -0.0062(12) -0.0073(14) -0.0138(15)
O7D 0.058(2) 0.0350(14) 0.0421(12) -0.0036(11) -0.0034(12) -0.0094(12)
O8D 0.0570(16) 0.0278(11) 0.0503(15) -0.0003(9) 0.0132(12) 0.0108(10)
O9D 0.066(2) 0.0551(19) 0.0501(14) -0.0090(13) 0.0122(13) 0.0238(14)
O10D 0.0357(16) 0.0581(17) 0.0459(12) 0.0048(11) 0.0097(12) 0.0183(12)
N3D 0.0348(17) 0.0561(17) 0.0432(13) 0.0149(11) -0.0058(12) -0.0091(14)
N4D 0.0330(13) 0.0387(14) 0.0476(16) 0.0085(11) 0.0096(10) 0.0088(10)
N5D 0.0461(15) 0.0263(14) 0.0384(11) 0.0028(10) 0.0057(10) -0.0009(12)
N6D 0.0300(11) 0.0400(13) 0.0369(12) 0.0050(10) 0.0021(9) 0.0070(10)
N7D 0.0465(18) 0.0376(17) 0.0427(18) 0.0025(12) 0.0158(14) 0.0114(13)
N8D 0.0526(18) 0.0552(18) 0.0388(14) -0.0063(13) -0.0005(13) -0.0047(14)
C7D 0.0255(16) 0.0422(17) 0.0321(11) 0.0087(11) -0.0017(11) -0.0062(13)
C8D 0.0256(10) 0.0327(11) 0.0340(11) 0.0078(9) 0.0072(8) 0.0039(8)
C9D 0.0287(14) 0.0233(14) 0.0295(10) 0.0029(10) 0.0063(9) 0.0030(10)
C10D 0.0267(10) 0.0269(13) 0.0269(12) 0.0045(9) 0.0052(9) 0.0021(10)
C11D 0.0290(14) 0.0312(14) 0.0316(14) 0.0020(10) 0.0103(10) 0.0042(10)
C12D 0.0373(17) 0.0374(13) 0.0268(13) -0.0013(11) 0.0021(11) -0.0019(14)

loop_
_atom_type_symbol
_atom_type_description
_atom_type_scat_dispersion_real
_atom_type_scat_dispersion_imag
_atom_type_scat_source
C C 0.0033 0.0016 'International Tables Vol C Tables 4.2.6.8 and 6.1.1.4'
H H 0.0000 0.0000 'International Tables Vol C Tables 4.2.6.8 and 6.1.1.4'
N N 0.0061 0.0033 'International Tables Vol C Tables 4.2.6.8 and 6.1.1.4'
O O 0.0106 0.0060 'International Tables Vol C Tables 4.2.6.8 and 6.1.1.4'

loop_
_geom_angle_atom_site_label_1
_geom_angle_atom_site_label_2
_geom_angle_atom_site_label_3
_geom_angle
_geom_angle_site_symmetry_1
_geom_angle_site_symmetry_3
_geom_angle_publ_flag
O1A N1A O2A 123.7(3) . . ?
O1A N1A C1A 117.9(2) . . ?
O2A N1A C1A 118.4(2) . . ?
O3A N2A O4A 123.6(3) . . ?
O3A N2A C3A 118.1(3) . . ?
O4A N2A C3A 118.4(3) . . ?
C6A C1A C2A 123.3(3) . . ?
C6A C1A N1A 119.9(2) . . ?
C2A C1A N1A 116.8(2) . . ?
C3A C2A C1A 116.5(2) . . ?
C3A C2A H2A 121.7 . . ?
C1A C2A H2A 121.7 . . ?
C2A C3A C4A 123.0(3) . . ?
C2A C3A N2A 117.5(3) . . ?
C4A C3A N2A 119.4(3) . . ?
C5A C4A C3A 118.2(3) . . ?
C5A C4A H4A 120.9 . . ?
C3A C4A H4A 120.9 . . ?
C4A C5A C6A 120.8(3) . . ?
C4A C5A H5A 119.6 . . ?
C6A C5A H5A 119.6 . . ?
C1A C6A C5A 118.2(3) . . ?
C1A C6A H6A 120.9 . . ?
C5A C6A H6A 120.9 . . ?
O1B N1B O2B 123.9(11) . . ?
O1B N1B C1B 119.0(9) . . ?
O2B N1B C1B 117.1(10) . . ?
O3B N2B O4B 123.3(13) . . ?
O3B N2B C3B 118.2(11) . . ?
O4B N2B C3B 118.1(11) . . ?
C6B C1B C2B 123.3(9) . . ?
C6B C1B N1B 119.5(9) . . ?
C2B C1B N1B 117.2(9) . . ?
C3B C2B C1B 116.1(9) . . ?
C3B C2B H2B 121.9 . . ?
C1B C2B H2B 121.9 . . ?
C2B C3B C4B 123.6(9) . . ?
C2B C3B N2B 117.5(9) . . ?
C4B C3B N2B 118.9(9) . . ?
C5B C4B C3B 117.8(9) . . ?
C5B C4B H4B 121.1 . . ?
C3B C4B H4B 121.1 . . ?
C4B C5B C6B 120.7(10) . . ?
C4B C5B H5B 119.6 . . ?
C6B C5B H5B 119.6 . . ?
C1B C6B C5B 118.5(9) . . ?
C1B C6B H6B 120.8 . . ?
C5B C6B H6B 120.8 . . ?
N4A O5A N3A 109.6(2) . . ?
N6A O7A N5A 108.3(2) . . ?
N8A O9A N7A 109.5(2) . . ?
O6A N3A C7A 136.7(3) . . ?
O6A N3A O5A 117.9(3) . . ?
C7A N3A O5A 105.5(2) . . ?
C8A N4A O5A 105.5(2) . . ?
O8A N5A C9A 135.9(4) . . ?
O8A N5A O7A 117.0(3) . . ?
C9A N5A O7A 107.1(3) . . ?
C10A N6A O7A 105.7(3) . . ?
O10A N7A C11A 135.0(4) . . ?
O10A N7A O9A 119.9(3) . . ?
C11A N7A O9A 105.1(2) . . ?
C12A N8A O9A 105.6(2) . . ?
N3A C7A C12A 131.4(3) . . ?
N3A C7A C8A 106.5(2) . . ?
C12A C7A C8A 122.1(2) . . ?
N4A C8A C7A 113.0(2) . . ?
N4A C8A C9A 129.0(3) . . ?
C7A C8A C9A 117.9(3) . . ?
N5A C9A C10A 105.1(3) . . ?
N5A C9A C8A 133.0(3) . . ?
C10A C9A C8A 121.9(3) . . ?
N6A C10A C9A 113.8(3) . . ?
N6A C10A C11A 128.4(3) . . ?
C9A C10A C11A 117.9(2) . . ?
N7A C11A C12A 106.7(2) . . ?
N7A C11A C10A 130.7(3) . . ?
C12A C11A C10A 122.6(2) . . ?
N8A C12A C11A 113.2(2) . . ?
N8A C12A C7A 129.3(2) . . ?
C11A C12A C7A 117.6(2) . . ?
N4B O5B N3B 111.3(5) . . ?
N6B O7B N5B 109.4(5) . . ?
N8B O9B N7B 109.2(5) . . ?
O6B N3B C7B 140.9(8) . . ?
O6B N3B O5B 113.8(7) . . ?
C7B N3B O5B 105.3(5) . . ?
C8B N4B O5B 102.7(5) . . ?
O8B N5B C9B 136.5(8) . . ?
O8B N5B O7B 117.6(6) . . ?
C9B N5B O7B 105.8(5) . . ?
C10B N6B O7B 105.1(5) . . ?
O10B N7B C11B 135.7(7) . . ?
O10B N7B O9B 118.0(6) . . ?
C11B N7B O9B 106.3(5) . . ?
C12B N8B O9B 105.0(5) . . ?
N3B C7B C12B 130.7(7) . . ?
N3B C7B C8B 104.9(5) . . ?
C12B C7B C8B 124.3(6) . . ?
N4B C8B C9B 128.7(6) . . ?
N4B C8B C7B 115.8(5) . . ?
C9B C8B C7B 115.6(5) . . ?
N5B C9B C10B 106.1(5) . . ?
N5B C9B C8B 129.3(6) . . ?
C10B C9B C8B 124.6(5) . . ?
N6B C10B C9B 113.5(5) . . ?
N6B C10B C11B 131.1(5) . . ?
C9B C10B C11B 115.4(5) . . ?
N7B C11B C12B 105.3(5) . . ?
N7B C11B C10B 130.0(6) . . ?
C12B C11B C10B 124.7(5) . . ?
N8B C12B C11B 114.2(5) . . ?
N8B C12B C7B 130.3(6) . . ?
C11B C12B C7B 115.5(5) . . ?
N4C O5C N3C 110.1(10) . . ?
N6C O7C N5C 109.6(11) . . ?
N8C O9C N7C 110.1(11) . . ?
O6C N3C C7C 121.2(17) . . ?
O6C N3C O5C 133.1(16) . . ?
C7C N3C O5C 105.7(9) . . ?
C8C N4C O5C 104.3(11) . . ?
O8C N5C C9C 127.0(19) . . ?
O8C N5C O7C 127.1(17) . . ?
C9C N5C O7C 105.9(9) . . ?
C10C N6C O7C 104.9(12) . . ?
O10C N7C C11C 134.2(19) . . ?
O10C N7C O9C 118.7(17) . . ?
C11C N7C O9C 107.1(10) . . ?
C12C N8C O9C 102.7(12) . . ?
N3C C7C C8C 105.6(9) . . ?
N3C C7C C12C 131.7(19) . . ?
C8C C7C C12C 122.7(17) . . ?
N4C C8C C7C 114.4(11) . . ?
N4C C8C C9C 128.1(18) . . ?
C7C C8C C9C 117.5(17) . . ?
N5C C9C C8C 132.0(19) . . ?
N5C C9C C10C 105.7(9) . . ?
C8C C9C C10C 122.3(18) . . ?
N6C C10C C9C 113.9(11) . . ?
N6C C10C C11C 128.4(19) . . ?
C9C C10C C11C 117.6(18) . . ?
N7C C11C C12C 103.2(9) . . ?
N7C C11C C10C 134.3(19) . . ?
C12C C11C C10C 122.6(18) . . ?
N8C C12C C7C 125.8(19) . . ?
N8C C12C C11C 117.0(12) . . ?
C7C C12C C11C 117.3(18) . . ?
N4D O5D N3D 108.6(11) . . ?
N6D O7D N5D 111.3(11) . . ?
N8D O9D N7D 109.3(12) . . ?
O6D N3D C7D 130.3(18) . . ?
O6D N3D O5D 123.5(16) . . ?
C7D N3D O5D 106.2(9) . . ?
C8D N4D O5D 106.1(12) . . ?
O8D N5D C9D 135(2) . . ?
O8D N5D O7D 119.4(18) . . ?
C9D N5D O7D 105.6(10) . . ?
C10D N6D O7D 102.3(13) . . ?
O10D N7D C11D 131(2) . . ?
O10D N7D O9D 122.9(19) . . ?
C11D N7D O9D 106.1(10) . . ?
C12D N8D O9D 105.1(13) . . ?
N3D C7D C12D 123(2) . . ?
N3D C7D C8D 106.1(10) . . ?
C12D C7D C8D 131.4(18) . . ?
N4D C8D C7D 112.9(11) . . ?
N4D C8D C9D 137.7(19) . . ?
C7D C8D C9D 109.5(18) . . ?
N5D C9D C8D 126(2) . . ?
N5D C9D C10D 104.4(10) . . ?
C8D C9D C10D 129.7(19) . . ?
N6D C10D C11D 133(2) . . ?
N6D C10D C9D 116.4(12) . . ?
C11D C10D C9D 110.2(19) . . ?
N7D C11D C10D 124(2) . . ?
N7D C11D C12D 105.6(10) . . ?
C10D C11D C12D 130.5(19) . . ?
N8D C12D C7D 137(2) . . ?
N8D C12D C11D 113.9(12) . . ?
C7D C12D C11D 108.7(18) . . ?

loop_
_geom_bond_atom_site_label_1
_geom_bond_atom_site_label_2
_geom_bond_distance
_geom_bond_site_symmetry_2
_geom_bond_publ_flag
O1A N1A 1.224(3) . ?
O2A N1A 1.226(3) . ?
O3A N2A 1.225(3) . ?
O4A N2A 1.232(3) . ?
N1A C1A 1.470(3) . ?
N2A C3A 1.467(2) . ?
C1A C6A 1.378(3) . ?
C1A C2A 1.381(3) . ?
C2A C3A 1.379(3) . ?
C2A H2A 0.9500 . ?
C3A C4A 1.390(3) . ?
C4A C5A 1.385(3) . ?
C4A H4A 0.9500 . ?
C5A C6A 1.394(3) . ?
C5A H5A 0.9500 . ?
C6A H6A 0.9500 . ?
O1B N1B 1.223(4) . ?
O2B N1B 1.226(4) . ?
O3B N2B 1.224(4) . ?
O4B N2B 1.232(4) . ?
N1B C1B 1.470(4) . ?
N2B C3B 1.467(3) . ?
C1B C6B 1.377(4) . ?
C1B C2B 1.381(4) . ?
C2B C3B 1.379(4) . ?
C2B H2B 0.9500 . ?
C3B C4B 1.390(4) . ?
C4B C5B 1.385(4) . ?
C4B H4B 0.9500 . ?
C5B C6B 1.394(4) . ?
C5B H5B 0.9500 . ?
C6B H6B 0.9500 . ?
O5A N4A 1.359(3) . ?
O5A N3A 1.476(3) . ?
O6A N3A 1.202(3) . ?
O7A N6A 1.359(3) . ?
O7A N5A 1.471(4) . ?
O8A N5A 1.196(3) . ?
O9A N8A 1.362(3) . ?
O9A N7A 1.478(4) . ?
O10A N7A 1.202(3) . ?
N3A C7A 1.327(3) . ?
N4A C8A 1.312(3) . ?
N5A C9A 1.327(3) . ?
N6A C10A 1.312(3) . ?
N7A C11A 1.333(3) . ?
N8A C12A 1.309(3) . ?
C7A C12A 1.425(2) . ?
C7A C8A 1.426(2) . ?
C8A C9A 1.427(2) . ?
C9A C10A 1.421(2) . ?
C10A C11A 1.423(2) . ?
C11A C12A 1.421(2) . ?
O5B N4B 1.359(3) . ?
O5B N3B 1.474(4) . ?
O6B N3B 1.198(3) . ?
O7B N6B 1.361(3) . ?
O7B N5B 1.475(4) . ?
O8B N5B 1.200(3) . ?
O9B N8B 1.359(3) . ?
O9B N7B 1.475(4) . ?
O10B N7B 1.199(3) . ?
N3B C7B 1.328(3) . ?
N4B C8B 1.311(4) . ?
N5B C9B 1.328(3) . ?
N6B C10B 1.314(4) . ?
N7B C11B 1.329(3) . ?
N8B C12B 1.311(4) . ?
C7B C12B 1.424(2) . ?
C7B C8B 1.425(2) . ?
C8B C9B 1.423(2) . ?
C9B C10B 1.422(2) . ?
C10B C11B 1.422(2) . ?
C11B C12B 1.422(2) . ?
O5C N4C 1.360(3) . ?
O5C N3C 1.473(4) . ?
O6C N3C 1.199(4) . ?
O7C N6C 1.360(3) . ?
O7C N5C 1.474(4) . ?
O8C N5C 1.198(4) . ?
O9C N8C 1.360(3) . ?
O9C N7C 1.474(4) . ?
O10C N7C 1.199(4) . ?
N3C C7C 1.328(3) . ?
N4C C8C 1.311(4) . ?
N5C C9C 1.328(3) . ?
N6C C10C 1.311(4) . ?
N7C C11C 1.328(3) . ?
N8C C12C 1.311(4) . ?
C7C C8C 1.423(3) . ?
C7C C12C 1.423(3) . ?
C8C C9C 1.423(3) . ?
C9C C10C 1.423(3) . ?
C10C C11C 1.423(3) . ?
C11C C12C 1.423(3) . ?
O5D N4D 1.360(3) . ?
O5D N3D 1.474(4) . ?
O6D N3D 1.199(4) . ?
O7D N6D 1.360(3) . ?
O7D N5D 1.474(4) . ?
O8D N5D 1.199(4) . ?
O9D N8D 1.360(3) . ?
O9D N7D 1.474(4) . ?
O10D N7D 1.199(4) . ?
N3D C7D 1.328(3) . ?
N4D C8D 1.312(4) . ?
N5D C9D 1.328(3) . ?
N6D C10D 1.311(4) . ?
N7D C11D 1.328(3) . ?
N8D C12D 1.311(4) . ?
C7D C12D 1.423(3) . ?
C7D C8D 1.423(3) . ?
C8D C9D 1.423(3) . ?
C9D C10D 1.423(3) . ?
C10D C11D 1.423(3) . ?
C11D C12D 1.423(3) . ?

loop_
_geom_torsion_atom_site_label_1
_geom_torsion_atom_site_label_2
_geom_torsion_atom_site_label_3
_geom_torsion_atom_site_label_4
_geom_torsion
_geom_torsion_site_symmetry_1
_geom_torsion_site_symmetry_2
_geom_torsion_site_symmetry_3
_geom_torsion_site_symmetry_4
_geom_torsion_publ_flag
O1A N1A C1A C6A -169.0(4) . . . . ?
O2A N1A C1A C6A 11.9(5) . . . . ?
O1A N1A C1A C2A 11.1(4) . . . . ?
O2A N1A C1A C2A -168.1(5) . . . . ?
C6A C1A C2A C3A -0.1(2) . . . . ?
N1A C1A C2A C3A 179.82(11) . . . . ?
C1A C2A C3A C4A 0.3(2) . . . . ?
C1A C2A C3A N2A 179.27(11) . . . . ?
O3A N2A C3A C2A 8.3(8) . . . . ?
O4A N2A C3A C2A -170.6(7) . . . . ?
O3A N2A C3A C4A -172.6(8) . . . . ?
O4A N2A C3A C4A 8.5(7) . . . . ?
C2A C3A C4A C5A -0.4(3) . . . . ?
N2A C3A C4A C5A -179.40(14) . . . . ?
C3A C4A C5A C6A 0.4(3) . . . . ?
C2A C1A C6A C5A 0.1(2) . . . . ?
N1A C1A C6A C5A -179.80(11) . . . . ?
C4A C5A C6A C1A -0.3(2) . . . . ?
O1B N1B C1B C6B -179.6(19) . . . . ?
O2B N1B C1B C6B 1.7(18) . . . . ?
O1B N1B C1B C2B 0.4(19) . . . . ?
O2B N1B C1B C2B -178.3(18) . . . . ?
C6B C1B C2B C3B 0.0(3) . . . . ?
N1B C1B C2B C3B 179.96(15) . . . . ?
C1B C2B C3B C4B 0.0(3) . . . . ?
C1B C2B C3B N2B 179.83(14) . . . . ?
O3B N2B C3B C2B 4(3) . . . . ?
O4B N2B C3B C2B -169(3) . . . . ?
O3B N2B C3B C4B -176(3) . . . . ?
O4B N2B C3B C4B 11(3) . . . . ?
C2B C3B C4B C5B -0.1(3) . . . . ?
N2B C3B C4B C5B -179.86(18) . . . . ?
C3B C4B C5B C6B 0.1(3) . . . . ?
C2B C1B C6B C5B 0.0(3) . . . . ?
N1B C1B C6B C5B -179.95(15) . . . . ?
C4B C5B C6B C1B -0.1(3) . . . . ?
N4A O5A N3A O6A 179.99(11) . . . . ?
N4A O5A N3A C7A 0.03(14) . . . . ?
N3A O5A N4A C8A 0.03(14) . . . . ?
N6A O7A N5A O8A 179.91(14) . . . . ?
N6A O7A N5A C9A -0.27(15) . . . . ?
N5A O7A N6A C10A 0.20(15) . . . . ?
N8A O9A N7A O10A -179.27(15) . . . . ?
N8A O9A N7A C11A 0.63(17) . . . . ?
N7A O9A N8A C12A -0.65(17) . . . . ?
O6A N3A C7A C12A 0.0(3) . . . . ?
O5A N3A C7A C12A 179.94(14) . . . . ?
O6A N3A C7A C8A 179.99(17) . . . . ?
O5A N3A C7A C8A -0.08(15) . . . . ?
O5A N4A C8A C7A -0.08(17) . . . . ?
O5A N4A C8A C9A 179.90(14) . . . . ?
N3A C7A C8A N4A 0.10(19) . . . . ?
C12A C7A C8A N4A -179.91(14) . . . . ?
N3A C7A C8A C9A -179.88(14) . . . . ?
C12A C7A C8A C9A 0.1(2) . . . . ?
O8A N5A C9A C10A 180.0(2) . . . . ?
O7A N5A C9A C10A 0.22(16) . . . . ?
O8A N5A C9A C8A -0.5(3) . . . . ?
O7A N5A C9A C8A 179.71(15) . . . . ?
N4A C8A C9A N5A 0.4(3) . . . . ?
C7A C8A C9A N5A -179.61(17) . . . . ?
N4A C8A C9A C10A 179.83(16) . . . . ?
C7A C8A C9A C10A -0.2(2) . . . . ?
O7A N6A C10A C9A -0.06(18) . . . . ?
O7A N6A C10A C11A -179.99(14) . . . . ?
N5A C9A C10A N6A -0.11(19) . . . . ?
C8A C9A C10A N6A -179.67(15) . . . . ?
N5A C9A C10A C11A 179.83(14) . . . . ?
C8A C9A C10A C11A 0.3(2) . . . . ?
O10A N7A C11A C12A 179.54(19) . . . . ?
O9A N7A C11A C12A -0.34(16) . . . . ?
O10A N7A C11A C10A -0.7(3) . . . . ?
O9A N7A C11A C10A 179.43(16) . . . . ?
N6A C10A C11A N7A -0.1(3) . . . . ?
C9A C10A C11A N7A 179.99(16) . . . . ?
N6A C10A C11A C12A 179.65(16) . . . . ?
C9A C10A C11A C12A -0.3(2) . . . . ?
O9A N8A C12A C11A 0.45(18) . . . . ?
O9A N8A C12A C7A -179.59(15) . . . . ?
N7A C11A C12A N8A -0.05(18) . . . . ?
C10A C11A C12A N8A -179.84(14) . . . . ?
N7A C11A C12A C7A 179.98(13) . . . . ?
C10A C11A C12A C7A 0.2(2) . . . . ?
N3A C7A C12A N8A -0.1(3) . . . . ?
C8A C7A C12A N8A 179.93(16) . . . . ?
N3A C7A C12A C11A 179.88(16) . . . . ?
C8A C7A C12A C11A -0.1(2) . . . . ?
N4B O5B N3B O6B -179.94(13) . . . . ?
N4B O5B N3B C7B 0.14(17) . . . . ?
N3B O5B N4B C8B -0.13(17) . . . . ?
N6B O7B N5B O8B 179.99(17) . . . . ?
N6B O7B N5B C9B -0.07(17) . . . . ?
N5B O7B N6B C10B 0.11(17) . . . . ?
N8B O9B N7B O10B -179.78(18) . . . . ?
N8B O9B N7B C11B 0.1(2) . . . . ?
N7B O9B N8B C12B -0.1(2) . . . . ?
O6B N3B C7B C12B 0.2(4) . . . . ?
O5B N3B C7B C12B -179.93(17) . . . . ?
O6B N3B C7B C8B -180.0(2) . . . . ?
O5B N3B C7B C8B -0.08(18) . . . . ?
O5B N4B C8B C9B 179.98(17) . . . . ?
O5B N4B C8B C7B 0.1(2) . . . . ?
N3B C7B C8B N4B 0.0(2) . . . . ?
C12B C7B C8B N4B 179.87(17) . . . . ?
N3B C7B C8B C9B -179.90(16) . . . . ?
C12B C7B C8B C9B 0.0(3) . . . . ?
O8B N5B C9B C10B 179.9(2) . . . . ?
O7B N5B C9B C10B 0.01(18) . . . . ?
O8B N5B C9B C8B -0.1(4) . . . . ?
O7B N5B C9B C8B 179.98(17) . . . . ?
N4B C8B C9B N5B 0.2(3) . . . . ?
C7B C8B C9B N5B -179.94(19) . . . . ?
N4B C8B C9B C10B -179.87(19) . . . . ?
C7B C8B C9B C10B 0.0(3) . . . . ?
O7B N6B C10B C9B -0.1(2) . . . . ?
O7B N6B C10B C11B 179.98(17) . . . . ?
N5B C9B C10B N6B 0.1(2) . . . . ?
C8B C9B C10B N6B -179.91(17) . . . . ?
N5B C9B C10B C11B 179.99(16) . . . . ?
C8B C9B C10B C11B 0.0(3) . . . . ?
O10B N7B C11B C12B 179.8(2) . . . . ?
O9B N7B C11B C12B -0.06(19) . . . . ?
O10B N7B C11B C10B -0.2(4) . . . . ?
O9B N7B C11B C10B 179.91(18) . . . . ?
N6B C10B C11B N7B -0.1(3) . . . . ?
C9B C10B C11B N7B 179.98(19) . . . . ?
N6B C10B C11B C12B 179.86(19) . . . . ?
C9B C10B C11B C12B -0.1(3) . . . . ?
O9B N8B C12B C11B 0.1(2) . . . . ?
O9B N8B C12B C7B -179.95(19) . . . . ?
N7B C11B C12B N8B 0.0(2) . . . . ?
C10B C11B C12B N8B -179.97(17) . . . . ?
N7B C11B C12B C7B -179.99(16) . . . . ?
C10B C11B C12B C7B 0.0(3) . . . . ?
N3B C7B C12B N8B -0.1(3) . . . . ?
C8B C7B C12B N8B -179.98(19) . . . . ?
N3B C7B C12B C11B 179.84(19) . . . . ?
C8B C7B C12B C11B 0.0(3) . . . . ?
N4C O5C N3C O6C 180.00(15) . . . . ?
N4C O5C N3C C7C -0.01(15) . . . . ?
N3C O5C N4C C8C 0.01(15) . . . . ?
N6C O7C N5C O8C 179.99(17) . . . . ?
N6C O7C N5C C9C 0.01(15) . . . . ?
N5C O7C N6C C10C -0.01(15) . . . . ?
N8C O9C N7C O10C -179.99(16) . . . . ?
N8C O9C N7C C11C -0.01(19) . . . . ?
N7C O9C N8C C12C 0.01(18) . . . . ?
O6C N3C C7C C8C 180.00(13) . . . . ?
O5C N3C C7C C8C 0.01(16) . . . . ?
O6C N3C C7C C12C 0.0(3) . . . . ?
O5C N3C C7C C12C 180.00(15) . . . . ?
O5C N4C C8C C7C 0.00(18) . . . . ?
O5C N4C C8C C9C -179.99(14) . . . . ?
N3C C7C C8C N4C 0.0(2) . . . . ?
C12C C7C C8C N4C 180.00(15) . . . . ?
N3C C7C C8C C9C 179.99(14) . . . . ?
C12C C7C C8C C9C 0.0(2) . . . . ?
O8C N5C C9C C8C 0.0(3) . . . . ?
O7C N5C C9C C8C -179.99(15) . . . . ?
O8C N5C C9C C10C -179.99(17) . . . . ?
O7C N5C C9C C10C -0.01(16) . . . . ?
N4C C8C C9C N5C 0.0(3) . . . . ?
C7C C8C C9C N5C 179.98(17) . . . . ?
N4C C8C C9C C10C 180.00(16) . . . . ?
C7C C8C C9C C10C 0.0(2) . . . . ?
O7C N6C C10C C9C 0.00(18) . . . . ?
O7C N6C C10C C11C 180.00(14) . . . . ?
N5C C9C C10C N6C 0.0(2) . . . . ?
C8C C9C C10C N6C 179.99(15) . . . . ?
N5C C9C C10C C11C -179.99(14) . . . . ?
C8C C9C C10C C11C 0.0(2) . . . . ?
O10C N7C C11C C12C 180.0(2) . . . . ?
O9C N7C C11C C12C 0.00(17) . . . . ?
O10C N7C C11C C10C 0.0(3) . . . . ?
O9C N7C C11C C10C 179.99(17) . . . . ?
N6C C10C C11C N7C 0.0(3) . . . . ?
C9C C10C C11C N7C -179.98(18) . . . . ?
N6C C10C C11C C12C -179.99(16) . . . . ?
C9C C10C C11C C12C 0.0(2) . . . . ?
O9C N8C C12C C7C -179.98(16) . . . . ?
O9C N8C C12C C11C -0.01(19) . . . . ?
N3C C7C C12C N8C 0.0(3) . . . . ?
C8C C7C C12C N8C 179.98(16) . . . . ?
N3C C7C C12C C11C -179.98(17) . . . . ?
C8C C7C C12C C11C 0.0(2) . . . . ?
N7C C11C C12C N8C 0.0(2) . . . . ?
C10C C11C C12C N8C -179.99(15) . . . . ?
N7C C11C C12C C7C 179.98(14) . . . . ?
C10C C11C C12C C7C 0.0(2) . . . . ?
N4D O5D N3D O6D -179.99(13) . . . . ?
N4D O5D N3D C7D 0.00(15) . . . . ?
N3D O5D N4D C8D 0.00(15) . . . . ?
N6D O7D N5D O8D 180.00(15) . . . . ?
N6D O7D N5D C9D 0.00(15) . . . . ?
N5D O7D N6D C10D -0.01(15) . . . . ?
N8D O9D N7D O10D 180.00(17) . . . . ?
N8D O9D N7D C11D 0.00(19) . . . . ?
N7D O9D N8D C12D 0.00(19) . . . . ?
O6D N3D C7D C12D 0.0(3) . . . . ?
O5D N3D C7D C12D 180.00(13) . . . . ?
O6D N3D C7D C8D 180.00(16) . . . . ?
O5D N3D C7D C8D 0.00(17) . . . . ?
O5D N4D C8D C7D 0.01(19) . . . . ?
O5D N4D C8D C9D -179.99(18) . . . . ?
N3D C7D C8D N4D 0.0(2) . . . . ?
C12D C7D C8D N4D 179.99(17) . . . . ?
N3D C7D C8D C9D 180.00(14) . . . . ?
C12D C7D C8D C9D 0.0(2) . . . . ?
O8D N5D C9D C8D 0.0(3) . . . . ?
O7D N5D C9D C8D 180.00(14) . . . . ?
O8D N5D C9D C10D -180.0(2) . . . . ?
O7D N5D C9D C10D 0.00(16) . . . . ?
N4D C8D C9D N5D 0.0(3) . . . . ?
C7D C8D C9D N5D 180.00(16) . . . . ?
N4D C8D C9D C10D 180.00(19) . . . . ?
C7D C8D C9D C10D 0.0(2) . . . . ?
O7D N6D C10D C11D 179.99(17) . . . . ?
O7D N6D C10D C9D 0.01(19) . . . . ?
N5D C9D C10D N6D 0.0(2) . . . . ?
C8D C9D C10D N6D 179.99(17) . . . . ?
N5D C9D C10D C11D -179.99(14) . . . . ?
C8D C9D C10D C11D 0.0(2) . . . . ?
O10D N7D C11D C10D 0.0(3) . . . . ?
O9D N7D C11D C10D 179.99(15) . . . . ?
O10D N7D C11D C12D 179.99(19) . . . . ?
O9D N7D C11D C12D 0.00(18) . . . . ?
N6D C10D C11D N7D 0.0(3) . . . . ?
C9D C10D C11D N7D 180.00(16) . . . . ?
N6D C10D C11D C12D -179.99(18) . . . . ?
C9D C10D C11D C12D 0.0(2) . . . . ?
O9D N8D C12D C7D 180.0(2) . . . . ?
O9D N8D C12D C11D 0.0(2) . . . . ?
N3D C7D C12D N8D 0.0(3) . . . . ?
C8D C7D C12D N8D 180.00(19) . . . . ?
N3D C7D C12D C11D 180.00(16) . . . . ?
C8D C7D C12D C11D 0.0(2) . . . . ?
N7D C11D C12D N8D 0.0(2) . . . . ?
C10D C11D C12D N8D -179.99(17) . . . . ?
N7D C11D C12D C7D 180.00(14) . . . . ?
C10D C11D C12D C7D 0.0(2) . . . . ?
